data_4312810
loop_
_publ_author_name
'Jane Kuzelka'
'Joshua R. Farrell'
'Stephen J. Lippard'

_publ_section_title
;
 Modeling the Syn Disposition of Nitrogen Donors at the Active Sites of
 Carboxylate-Bridged Diiron Enzymes. Enforcing Dinuclearity and Kinetic
 Stability with a 1,2-Diethynylbenzene-Based Ligand
;
_journal_name_full 'Inorganic Chemistry'
_journal_page_first 8652
_journal_page_last 8662
_journal_paper_doi 10.1021/ic034928e
_journal_volume 42
_journal_year 2003
_chemical_formula_sum 'C109.25 H93 Cl6.5 F3 Fe2 N2 O14 S'
_chemical_formula_weight 2089.04
_chemical_name_systematic
;

   ?

;
_space_group_IT_number 14
_symmetry_cell_setting monoclinic
_symmetry_space_group_name_Hall '-P 2ybc'
_symmetry_space_group_name_H-M 'P 1 21/c 1'
_atom_sites_solution_hydrogens geom
_atom_sites_solution_primary direct
_atom_sites_solution_secondary difmap
_audit_creation_method SHELXL-97
_cell_angle_alpha 90.00
_cell_angle_beta 113.644(4)
_cell_angle_gamma 90.00
_cell_formula_units_Z 4
_cell_length_a 27.237(7)
_cell_length_b 14.188(4)
_cell_length_c 29.326(8)
_cell_measurement_reflns_used 970
_cell_measurement_temperature 173(2)
_cell_measurement_theta_max 25.56
_cell_measurement_theta_min 2.63
_cell_volume 10381(5)
_computing_cell_refinement 'Bruker SMART'
_computing_data_collection 'Bruker SMART'
_computing_data_reduction 'Bruker SAINT'
_computing_molecular_graphics 'Bruker SHELXTL'
_computing_publication_material 'Bruker SHELXTL'
_computing_structure_refinement 'SHELXL-97 (Sheldrick, 1997)'
_computing_structure_solution 'SHELXS-97 (Sheldrick, 1990)'
_diffrn_ambient_temperature 173(2)
_diffrn_measured_fraction_theta_full 0.999
_diffrn_measured_fraction_theta_max 0.999
_diffrn_measurement_device_type 'CCD area detector'
_diffrn_measurement_method 'phi and omega scans'
_diffrn_radiation_monochromator graphite
_diffrn_radiation_source 'fine-focus sealed tube'
_diffrn_radiation_type MoK\a
_diffrn_radiation_wavelength 0.71073
_diffrn_reflns_av_R_equivalents 0.0397
_diffrn_reflns_av_sigmaI/netI 0.0369
_diffrn_reflns_limit_h_max 32
_diffrn_reflns_limit_h_min -32
_diffrn_reflns_limit_k_max 16
_diffrn_reflns_limit_k_min -16
_diffrn_reflns_limit_l_max 34
_diffrn_reflns_limit_l_min -34
_diffrn_reflns_number 75408
_diffrn_reflns_theta_full 25.00
_diffrn_reflns_theta_max 25.00
_diffrn_reflns_theta_min 1.67
_exptl_absorpt_coefficient_mu 0.535
_exptl_absorpt_correction_T_max 1.000000
_exptl_absorpt_correction_T_min 0.884258
_exptl_absorpt_correction_type sadabs
_exptl_crystal_colour red
_exptl_crystal_density_diffrn 1.337
_exptl_crystal_density_meas 0
_exptl_crystal_density_method 'not measured'
_exptl_crystal_description needle
_exptl_crystal_F_000 4320
_exptl_crystal_size_max 0.3
_exptl_crystal_size_mid 0.3
_exptl_crystal_size_min 0.2
_refine_diff_density_max 1.320
_refine_diff_density_min -1.002
_refine_diff_density_rms 0.093
_refine_ls_extinction_method none
_refine_ls_goodness_of_fit_ref 1.104
_refine_ls_hydrogen_treatment mixed
_refine_ls_matrix_type full
_refine_ls_number_parameters 1306
_refine_ls_number_reflns 18275
_refine_ls_number_restraints 17
_refine_ls_restrained_S_all 1.110
_refine_ls_R_factor_all 0.0969
_refine_ls_R_factor_gt 0.0805
_refine_ls_shift/su_max 0.001
_refine_ls_shift/su_mean 0.000
_refine_ls_structure_factor_coef Fsqd
_refine_ls_weighting_details 'calc w=1/[\s^2^(Fo^2^)+(0.1017P)^2^+25.1897P] where P=(Fo^2^+2Fc^2^)/3'
_refine_ls_weighting_scheme calc
_refine_ls_wR_factor_gt 0.2048
_refine_ls_wR_factor_ref 0.2178
_reflns_number_gt 14971
_reflns_number_total 18275
_reflns_threshold_expression >2sigma(I)
_cod_data_source_file ic034928esi20030806_110655_6.cif
_cod_data_source_block 15
_cod_depositor_comments
;
The following automatic conversions were performed:

'_symmetry_cell_setting' value 'Monoclinic' changed to 'monoclinic'
according to the built-in table from CIF Core dictionary named
'cif_core.dic' version 2.4.1 from 2010-06-29.

Automatic conversion script
Id: cif_fix_values 1646 2011-03-28 12:23:43Z adriana 
;
_cod_original_formula_sum 'C109.25 H93 Cl6.50 F3 Fe2 N2 O14 S'
_cod_database_code 4312810

loop_
_symmetry_equiv_pos_as_xyz
'x, y, z'
'-x, y+1/2, -z+1/2'
'-x, -y, -z'
'x, -y-1/2, z-1/2'

loop_
_atom_site_label
_atom_site_type_symbol
_atom_site_fract_x
_atom_site_fract_y
_atom_site_fract_z
_atom_site_U_iso_or_equiv
_atom_site_adp_type
_atom_site_occupancy
_atom_site_symmetry_multiplicity
_atom_site_calc_flag
_atom_site_refinement_flags
_atom_site_disorder_assembly
_atom_site_disorder_group
Fe1 Fe 0.24200(2) 0.69079(4) 0.49829(2) 0.02369(16) Uani 1 1 d . . .
Fe2 Fe 0.30524(2) 0.54678(4) 0.43747(2) 0.02421(16) Uani 1 1 d . . .
O1 O 0.32396(11) 0.6981(2) 0.53416(11) 0.0296(7) Uani 1 1 d . . .
O2 O 0.35857(11) 0.5733(2) 0.51048(10) 0.0289(6) Uani 1 1 d . . .
O3 O 0.23764(11) 0.7273(2) 0.43030(11) 0.0318(7) Uani 1 1 d . . .
O4 O 0.30492(12) 0.6798(2) 0.41142(11) 0.0300(7) Uani 1 1 d . . .
O5 O 0.22881(12) 0.5520(2) 0.50896(12) 0.0314(7) Uani 1 1 d . . .
O6 O 0.24816(12) 0.4816(2) 0.45052(11) 0.0324(7) Uani 1 1 d . . .
O7 O 0.24131(12) 0.7162(2) 0.56791(11) 0.0332(7) Uani 1 1 d . . .
O8 O 0.21916(15) 0.7605(3) 0.62926(12) 0.0510(10) Uani 1 1 d . . .
O9 O 0.37076(11) 0.5036(2) 0.42323(11) 0.0331(7) Uani 1 1 d . . .
O10 O 0.41904(12) 0.4369(3) 0.38690(13) 0.0441(9) Uani 1 1 d . . .
N1 N 0.15805(13) 0.7267(3) 0.47351(13) 0.0278(8) Uani 1 1 d . . .
N2 N 0.26087(13) 0.4925(2) 0.36197(12) 0.0258(7) Uani 1 1 d . . .
C1 C 0.12971(17) 0.7051(3) 0.42661(16) 0.0321(10) Uani 1 1 d . . .
H1A H 0.1450 0.6636 0.4115 0.039 Uiso 1 1 calc R . .
C2 C 0.07800(17) 0.7399(3) 0.39734(16) 0.0334(10) Uani 1 1 d . . .
C3 C 0.05657(17) 0.8039(3) 0.41870(17) 0.0343(10) Uani 1 1 d . . .
H3A H 0.0237 0.8317 0.4000 0.041 Uiso 1 1 calc R . .
C4 C 0.08441(17) 0.8278(3) 0.46920(17) 0.0312(10) Uani 1 1 d . . .
C5 C 0.13493(16) 0.7848(3) 0.49677(16) 0.0263(9) Uani 1 1 d . . .
C6 C 0.06192(19) 0.8905(3) 0.49295(19) 0.0385(11) Uani 1 1 d . . .
H6A H 0.0295 0.9199 0.4745 0.046 Uiso 1 1 calc R . .
C7 C 0.08733(19) 0.9082(4) 0.54271(19) 0.0404(11) Uani 1 1 d . . .
H7A H 0.0726 0.9506 0.5579 0.048 Uiso 1 1 calc R . .
C8 C 0.13515(18) 0.8630(3) 0.57062(18) 0.0357(10) Uani 1 1 d . . .
H8A H 0.1512 0.8735 0.6048 0.043 Uiso 1 1 calc R . .
C9 C 0.15964(17) 0.8026(3) 0.54903(16) 0.0281(9) Uani 1 1 d . . .
C10 C 0.05046(19) 0.7075(4) 0.34696(19) 0.0431(12) Uani 1 1 d . . .
C11 C 0.02734(19) 0.6818(4) 0.30504(18) 0.0428(12) Uani 1 1 d . . .
C12 C 0.00005(19) 0.6552(4) 0.25405(18) 0.0421(12) Uani 1 1 d . . .
C13 C -0.0493(2) 0.6945(5) 0.2250(2) 0.0586(16) Uani 1 1 d . A .
H13A H -0.0650 0.7360 0.2397 0.070 Uiso 1 1 calc R . .
C14 C -0.0759(2) 0.6743(5) 0.1748(2) 0.0594(17) Uani 1 1 d . . .
C15 C -0.05255(19) 0.6124(4) 0.15246(18) 0.0413(12) Uani 1 1 d . A .
C16 C -0.00408(18) 0.5705(4) 0.18176(18) 0.0385(11) Uani 1 1 d . . .
H16A H 0.0109 0.5274 0.1671 0.046 Uiso 1 1 calc R A .
C17 C 0.02304(18) 0.5904(3) 0.23204(18) 0.0362(10) Uani 1 1 d . A .
C18 C -0.1327(4) 0.7144(8) 0.1483(3) 0.051(2) Uani 0.75 1 d P A 7
H18A H -0.1551 0.6705 0.1232 0.061 Uiso 0.75 1 calc PR A 7
H18B H -0.1487 0.7250 0.1721 0.061 Uiso 0.75 1 calc PR A 7
C18A C -0.1170(9) 0.757(2) 0.1378(9) 0.030(5) Uani 0.25 1 d P A 8
H18C H -0.1117 0.8183 0.1538 0.036 Uiso 0.25 1 calc PR A 8
H18D H -0.1138 0.7624 0.1061 0.036 Uiso 0.25 1 calc PR A 8
C19 C -0.1279(4) 0.8051(8) 0.1247(4) 0.067(3) Uani 0.75 1 d P A 7
H19A H -0.1629 0.8323 0.1078 0.100 Uiso 0.75 1 calc PR A 7
H19B H -0.1122 0.7937 0.1012 0.100 Uiso 0.75 1 calc PR A 7
H19C H -0.1057 0.8479 0.1499 0.100 Uiso 0.75 1 calc PR A 7
C19A C -0.1704(8) 0.7113(17) 0.1325(8) 0.047(6) Uani 0.25 1 d P A 8
H19D H -0.1997 0.7501 0.1118 0.071 Uiso 0.25 1 calc PR A 8
H19E H -0.1712 0.7050 0.1648 0.071 Uiso 0.25 1 calc PR A 8
H19F H -0.1734 0.6501 0.1176 0.071 Uiso 0.25 1 calc PR A 8
C20 C -0.0766(2) 0.5897(4) 0.09705(18) 0.0455(13) Uani 1 1 d . . .
H20A H -0.0777 0.5218 0.0928 0.055 Uiso 1 1 calc R A .
H20B H -0.1131 0.6129 0.0824 0.055 Uiso 1 1 calc R . .
C21 C -0.0451(2) 0.6326(5) 0.0697(2) 0.0555(15) Uani 1 1 d . A .
H21A H -0.0617 0.6160 0.0351 0.083 Uiso 1 1 calc R . .
H21B H -0.0091 0.6091 0.0837 0.083 Uiso 1 1 calc R . .
H21C H -0.0447 0.7000 0.0731 0.083 Uiso 1 1 calc R . .
C22 C 0.07390(18) 0.5479(3) 0.26013(17) 0.0366(11) Uani 1 1 d . . .
C23 C 0.11671(18) 0.5130(4) 0.28102(17) 0.0357(10) Uani 1 1 d . A .
C24 C 0.21022(17) 0.5199(3) 0.34189(15) 0.0291(9) Uani 1 1 d . A .
H24A H 0.2010 0.5740 0.3546 0.035 Uiso 1 1 calc R . .
C25 C 0.16933(16) 0.4731(3) 0.30286(16) 0.0297(9) Uani 1 1 d . . .
C26 C 0.18235(17) 0.3899(3) 0.28642(16) 0.0318(10) Uani 1 1 d . A .
H26A H 0.1558 0.3545 0.2623 0.038 Uiso 1 1 calc R . .
C27 C 0.23575(17) 0.3583(3) 0.30595(16) 0.0299(9) Uani 1 1 d . . .
C28 C 0.27494(16) 0.4139(3) 0.34306(15) 0.0263(9) Uani 1 1 d . A .
C29 C 0.2513(2) 0.2751(3) 0.28898(19) 0.0403(11) Uani 1 1 d . A .
H29A H 0.2253 0.2367 0.2662 0.048 Uiso 1 1 calc R . .
C30 C 0.3036(2) 0.2504(4) 0.3053(2) 0.0474(13) Uani 1 1 d . . .
H30A H 0.3133 0.1948 0.2943 0.057 Uiso 1 1 calc R A .
C31 C 0.3429(2) 0.3085(4) 0.33890(19) 0.0429(12) Uani 1 1 d . A .
H31A H 0.3788 0.2926 0.3484 0.051 Uiso 1 1 calc R . .
C32 C 0.33010(17) 0.3886(3) 0.35837(16) 0.0306(9) Uani 1 1 d . . .
C33 C 0.21038(18) 0.7559(3) 0.58163(16) 0.0315(10) Uani 1 1 d . . .
C34 C 0.2676(3) 0.7133(5) 0.6647(2) 0.0630(18) Uani 1 1 d . . .
H34A H 0.2696 0.6505 0.6525 0.076 Uiso 1 1 calc R . .
H34B H 0.2646 0.7068 0.6964 0.076 Uiso 1 1 calc R . .
C35 C 0.3174(3) 0.7648(6) 0.6724(3) 0.083(2) Uani 1 1 d . . .
H35A H 0.3476 0.7311 0.6958 0.125 Uiso 1 1 calc R . .
H35B H 0.3160 0.8266 0.6850 0.125 Uiso 1 1 calc R . .
H35C H 0.3212 0.7699 0.6413 0.125 Uiso 1 1 calc R . .
C36 C 0.37384(17) 0.4485(3) 0.39264(17) 0.0322(10) Uani 1 1 d . A .
C37 C 0.46518(18) 0.4938(4) 0.4183(2) 0.0508(14) Uani 1 1 d . . .
H37A H 0.4981 0.4627 0.4215 0.061 Uiso 1 1 calc R . .
H37B H 0.4653 0.5002 0.4513 0.061 Uiso 1 1 calc R . .
C38 C 0.4624(2) 0.5880(5) 0.3960(3) 0.0660(18) Uani 1 1 d . . .
H38A H 0.4928 0.6247 0.4167 0.099 Uiso 1 1 calc R . .
H38B H 0.4300 0.6190 0.3933 0.099 Uiso 1 1 calc R . .
H38C H 0.4627 0.5815 0.3635 0.099 Uiso 1 1 calc R . .
C39 C 0.36069(16) 0.6409(3) 0.53875(15) 0.0263(9) Uani 1 1 d . . .
C40 C 0.41355(16) 0.6561(3) 0.58362(16) 0.0297(9) Uani 1 1 d . . .
C41 C 0.44821(17) 0.7288(3) 0.58364(16) 0.0319(10) Uani 1 1 d . . .
C42 C 0.49574(18) 0.7414(4) 0.62529(18) 0.0406(11) Uani 1 1 d . . .
H42A H 0.5189 0.7898 0.6256 0.049 Uiso 1 1 calc R . .
C43 C 0.50915(19) 0.6831(4) 0.66623(18) 0.0461(13) Uani 1 1 d . . .
H43A H 0.5412 0.6920 0.6938 0.055 Uiso 1 1 calc R . .
C44 C 0.47465(19) 0.6111(4) 0.66595(18) 0.0421(12) Uani 1 1 d . . .
H44A H 0.4837 0.5719 0.6935 0.050 Uiso 1 1 calc R . .
C45 C 0.42691(17) 0.5969(3) 0.62512(16) 0.0328(10) Uani 1 1 d . . .
C46 C 0.43734(16) 0.7929(3) 0.54013(17) 0.0311(10) Uani 1 1 d . . .
C47 C 0.41948(16) 0.7595(3) 0.49150(16) 0.0314(10) Uani 1 1 d . . .
H47A H 0.4126 0.6955 0.4852 0.038 Uiso 1 1 calc R . .
C48 C 0.41184(17) 0.8204(3) 0.45239(17) 0.0350(10) Uani 1 1 d . . .
H48A H 0.3996 0.7963 0.4203 0.042 Uiso 1 1 calc R . .
C49 C 0.42169(18) 0.9155(4) 0.45949(19) 0.0396(11) Uani 1 1 d . . .
C50 C 0.4124(2) 0.9810(4) 0.4165(2) 0.0531(14) Uani 1 1 d . . .
H50A H 0.4214 1.0442 0.4287 0.080 Uiso 1 1 calc R . .
H50B H 0.3754 0.9784 0.3939 0.080 Uiso 1 1 calc R . .
H50C H 0.4344 0.9622 0.3995 0.080 Uiso 1 1 calc R . .
C51 C 0.4403(2) 0.9488(4) 0.5080(2) 0.0435(12) Uani 1 1 d . . .
H51A H 0.4481 1.0126 0.5140 0.052 Uiso 1 1 calc R . .
C52 C 0.44762(18) 0.8894(4) 0.54757(19) 0.0395(11) Uani 1 1 d . . .
H52A H 0.4596 0.9141 0.5796 0.047 Uiso 1 1 calc R . .
C53 C 0.39166(18) 0.5180(3) 0.62818(16) 0.0341(10) Uani 1 1 d . . .
C54 C 0.4141(2) 0.4298(4) 0.64638(18) 0.0426(12) Uani 1 1 d . . .
H54A H 0.4504 0.4198 0.6549 0.051 Uiso 1 1 calc R . .
C55 C 0.3831(2) 0.3577(4) 0.6519(2) 0.0480(13) Uani 1 1 d . . .
H55A H 0.3990 0.2999 0.6640 0.058 Uiso 1 1 calc R . .
C56 C 0.3287(2) 0.3688(4) 0.63986(18) 0.0440(12) Uani 1 1 d . . .
C57 C 0.2949(3) 0.2899(4) 0.6458(3) 0.0630(16) Uani 1 1 d . . .
H57A H 0.3169 0.2352 0.6587 0.095 Uiso 1 1 calc R . .
H57B H 0.2670 0.2752 0.6141 0.095 Uiso 1 1 calc R . .
H57C H 0.2793 0.3089 0.6685 0.095 Uiso 1 1 calc R . .
C58 C 0.30625(19) 0.4562(4) 0.62153(18) 0.0390(11) Uani 1 1 d . . .
H58A H 0.2698 0.4656 0.6127 0.047 Uiso 1 1 calc R . .
C59 C 0.33720(18) 0.5298(3) 0.61620(17) 0.0355(10) Uani 1 1 d . . .
H59A H 0.3213 0.5878 0.6045 0.043 Uiso 1 1 calc R . .
C60 C 0.26991(15) 0.7394(3) 0.40970(14) 0.0247(9) Uani 1 1 d . . .
C61 C 0.26527(16) 0.8277(3) 0.38009(16) 0.0291(9) Uani 1 1 d . . .
C62 C 0.26643(18) 0.8235(3) 0.33253(16) 0.0327(10) Uani 1 1 d . . .
C63 C 0.2609(2) 0.9065(4) 0.30572(19) 0.0472(13) Uani 1 1 d . . .
H63A H 0.2618 0.9041 0.2744 0.057 Uiso 1 1 calc R . .
C64 C 0.2543(2) 0.9921(4) 0.3245(2) 0.0516(14) Uani 1 1 d . . .
H64A H 0.2509 1.0470 0.3061 0.062 Uiso 1 1 calc R . .
C65 C 0.2526(2) 0.9955(3) 0.37112(19) 0.0439(12) Uani 1 1 d . . .
H65A H 0.2480 1.0532 0.3838 0.053 Uiso 1 1 calc R . .
C66 C 0.25782(18) 0.9149(3) 0.39905(17) 0.0329(10) Uani 1 1 d . . .
C67 C 0.27027(18) 0.7341(3) 0.30704(16) 0.0319(10) Uani 1 1 d . . .
C68 C 0.31901(19) 0.6924(4) 0.31444(18) 0.0395(11) Uani 1 1 d . . .
H68A H 0.3506 0.7181 0.3376 0.047 Uiso 1 1 calc R . .
C69 C 0.3211(2) 0.6135(4) 0.28792(18) 0.0410(11) Uani 1 1 d . . .
H69A H 0.3542 0.5864 0.2936 0.049 Uiso 1 1 calc R . .
C70 C 0.2750(2) 0.5736(3) 0.25292(17) 0.0382(11) Uani 1 1 d . . .
C71 C 0.2785(3) 0.4863(4) 0.2245(2) 0.0518(14) Uani 1 1 d . . .
H71A H 0.2432 0.4681 0.2018 0.078 Uiso 1 1 calc R . .
H71B H 0.2945 0.4359 0.2475 0.078 Uiso 1 1 calc R . .
H71C H 0.3000 0.4997 0.2061 0.078 Uiso 1 1 calc R . .
C72 C 0.2266(2) 0.6156(4) 0.24501(18) 0.0408(12) Uani 1 1 d . . .
H72A H 0.1952 0.5903 0.2215 0.049 Uiso 1 1 calc R . .
C73 C 0.2243(2) 0.6949(4) 0.27159(17) 0.0395(11) Uani 1 1 d . . .
H73A H 0.1913 0.7223 0.2655 0.047 Uiso 1 1 calc R . .
C74 C 0.25601(18) 0.9262(3) 0.44871(17) 0.0308(9) Uani 1 1 d . . .
C75 C 0.3007(2) 0.9090(4) 0.49239(19) 0.0438(12) Uani 1 1 d . . .
H75A H 0.3316 0.8843 0.4907 0.053 Uiso 1 1 calc R . .
C76 C 0.2998(2) 0.9279(4) 0.53767(18) 0.0432(12) Uani 1 1 d . . .
H76A H 0.3302 0.9156 0.5663 0.052 Uiso 1 1 calc R . .
C77 C 0.2549(2) 0.9650(3) 0.54211(18) 0.0374(11) Uani 1 1 d . . .
C78 C 0.2557(2) 0.9922(4) 0.5921(2) 0.0501(13) Uani 1 1 d . . .
H78A H 0.2212 1.0164 0.5879 0.075 Uiso 1 1 calc R . .
H78B H 0.2824 1.0397 0.6070 0.075 Uiso 1 1 calc R . .
H78C H 0.2639 0.9378 0.6134 0.075 Uiso 1 1 calc R . .
C79 C 0.20952(19) 0.9771(3) 0.49894(18) 0.0352(10) Uani 1 1 d . . .
H79A H 0.1781 0.9979 0.5010 0.042 Uiso 1 1 calc R . .
C80 C 0.20981(18) 0.9589(3) 0.45285(18) 0.0344(10) Uani 1 1 d . . .
H80A H 0.1788 0.9685 0.4243 0.041 Uiso 1 1 calc R . .
C81 C 0.23198(15) 0.4811(3) 0.48530(15) 0.0265(9) Uani 1 1 d . . .
C82 C 0.21411(17) 0.3878(3) 0.49776(16) 0.0284(9) Uani 1 1 d . . .
C83 C 0.24254(17) 0.3046(3) 0.49951(17) 0.0318(10) Uani 1 1 d . . .
C84 C 0.2235(2) 0.2201(3) 0.5099(2) 0.0418(12) Uani 1 1 d . . .
H84A H 0.2426 0.1649 0.5114 0.050 Uiso 1 1 calc R . .
C85 C 0.1773(2) 0.2160(4) 0.5179(2) 0.0466(13) Uani 1 1 d . . .
H85A H 0.1650 0.1584 0.5244 0.056 Uiso 1 1 calc R . .
C86 C 0.1492(2) 0.2975(3) 0.5164(2) 0.0416(11) Uani 1 1 d . . .
H86A H 0.1180 0.2947 0.5220 0.050 Uiso 1 1 calc R . .
C87 C 0.16693(17) 0.3841(3) 0.50645(17) 0.0314(9) Uani 1 1 d . . .
C88 C 0.29334(18) 0.2989(3) 0.49142(18) 0.0348(10) Uani 1 1 d . . .
C89 C 0.33671(17) 0.3573(3) 0.51597(17) 0.0325(10) Uani 1 1 d . . .
H89A H 0.3338 0.4050 0.5365 0.039 Uiso 1 1 calc R . .
C90 C 0.38425(18) 0.3452(4) 0.51031(19) 0.0403(11) Uani 1 1 d . . .
H90A H 0.4127 0.3858 0.5268 0.048 Uiso 1 1 calc R . .
C91 C 0.3907(2) 0.2740(4) 0.4806(2) 0.0439(12) Uani 1 1 d . . .
C92 C 0.4434(2) 0.2596(5) 0.4758(3) 0.0625(17) Uani 1 1 d . . .
H92A H 0.4403 0.2075 0.4539 0.094 Uiso 1 1 calc R . .
H92B H 0.4710 0.2466 0.5080 0.094 Uiso 1 1 calc R . .
H92C H 0.4524 0.3156 0.4625 0.094 Uiso 1 1 calc R . .
C93 C 0.3472(2) 0.2163(4) 0.4563(2) 0.0541(15) Uani 1 1 d . . .
H93A H 0.3500 0.1684 0.4359 0.065 Uiso 1 1 calc R . .
C94 C 0.2996(2) 0.2281(4) 0.4617(2) 0.0502(14) Uani 1 1 d . . .
H94A H 0.2712 0.1877 0.4450 0.060 Uiso 1 1 calc R . .
C95 C 0.13000(18) 0.4652(3) 0.5020(2) 0.0380(11) Uani 1 1 d . . .
C96 C 0.1310(3) 0.5108(4) 0.5440(3) 0.0601(16) Uani 1 1 d . . .
H96A H 0.1588 0.4988 0.5747 0.072 Uiso 1 1 calc R . .
C97 C 0.0910(3) 0.5743(5) 0.5409(3) 0.078(2) Uani 1 1 d . . .
H97A H 0.0925 0.6044 0.5696 0.094 Uiso 1 1 calc R . .
C98 C 0.0497(3) 0.5932(4) 0.4970(4) 0.074(2) Uani 1 1 d . . .
C99 C 0.0036(3) 0.6579(6) 0.4931(5) 0.127(4) Uani 1 1 d . . .
H99A H 0.0094 0.6815 0.5255 0.190 Uiso 1 1 calc R . .
H99B H -0.0294 0.6233 0.4798 0.190 Uiso 1 1 calc R . .
H99C H 0.0018 0.7097 0.4714 0.190 Uiso 1 1 calc R . .
C100 C 0.0496(2) 0.5518(5) 0.4548(3) 0.076(2) Uani 1 1 d . . .
H10A H 0.0225 0.5666 0.4241 0.092 Uiso 1 1 calc R . .
C101 C 0.0897(2) 0.4873(4) 0.4571(2) 0.0586(15) Uani 1 1 d . . .
H10B H 0.0888 0.4595 0.4281 0.070 Uiso 1 1 calc R . .
S1 S 0.09369(6) 0.40449(10) 0.14886(6) 0.0335(6) Uiso 0.823(7) 1 d P B 1
S1A S 0.1053(4) 0.4064(7) 0.1269(4) 0.066(4) Uiso 0.177(7) 1 d P B 2
F1 F 0.1058(3) 0.2517(4) 0.1055(2) 0.160(3) Uani 1 1 d . . .
F2 F 0.1485(4) 0.3788(5) 0.0968(3) 0.183(4) Uani 1 1 d . . .
F3 F 0.1766(2) 0.2970(4) 0.1670(3) 0.150(3) Uani 1 1 d . . .
O11 O 0.08133(17) 0.3438(4) 0.18153(15) 0.0683(12) Uani 1 1 d . . .
O12 O 0.13019(17) 0.4786(3) 0.17017(17) 0.0699(12) Uani 1 1 d . . .
O13 O 0.04890(16) 0.4315(3) 0.10546(17) 0.0765(15) Uani 1 1 d . . .
C102 C 0.1341(5) 0.3284(6) 0.1280(4) 0.097(3) Uani 1 1 d . B .
O1S O 0.09667(17) 0.8375(3) 0.22710(17) 0.0691(12) Uani 1 1 d . . .
C1S C 0.1125(3) 0.9003(6) 0.3065(3) 0.091(3) Uani 1 1 d . . .
H1SA H 0.0967 0.9329 0.3260 0.136 Uiso 1 1 calc R . .
H1SB H 0.1417 0.9370 0.3055 0.136 Uiso 1 1 calc R . .
H1SC H 0.1256 0.8401 0.3213 0.136 Uiso 1 1 calc R . .
C2S C 0.0713(3) 0.8864(5) 0.2549(3) 0.0750(19) Uani 1 1 d . . .
H2SA H 0.0415 0.8497 0.2555 0.090 Uiso 1 1 calc R . .
H2SB H 0.0577 0.9469 0.2395 0.090 Uiso 1 1 calc R . .
C3S C 0.0611(3) 0.8129(5) 0.1787(3) 0.0716(18) Uani 1 1 d . . .
H3SA H 0.0481 0.8693 0.1588 0.086 Uiso 1 1 calc R . .
H3SB H 0.0305 0.7794 0.1799 0.086 Uiso 1 1 calc R . .
C4S C 0.0903(3) 0.7513(6) 0.1561(3) 0.081(2) Uani 1 1 d . . .
H4SA H 0.0665 0.7338 0.1230 0.121 Uiso 1 1 calc R . .
H4SB H 0.1029 0.6956 0.1760 0.121 Uiso 1 1 calc R . .
H4SC H 0.1203 0.7852 0.1549 0.121 Uiso 1 1 calc R . .
C10S C 0.5931(7) 0.5320(17) 0.8065(8) 0.059(7) Uani 0.25 1 d PD . .
C5S C 0.5358(5) 0.3522(10) 0.7651(6) 0.069(4) Uani 0.50 1 d PD . .
Cl1 Cl 0.5284(3) 0.2669(8) 0.7283(4) 0.215(5) Uani 0.50 1 d PD . .
Cl2 Cl 0.5703(4) 0.4430(8) 0.7670(4) 0.319(5) Uani 0.75 1 d PDU . .
C6S C 0.5925(10) 0.6353(10) 0.9111(7) 0.105(7) Uani 0.50 1 d P . .
Cl3 Cl 0.5977(3) 0.5852(4) 0.8614(2) 0.183(2) Uani 0.75 1 d PDU . .
Cl4 Cl 0.5282(2) 0.6567(4) 0.9003(2) 0.1099(15) Uani 0.50 1 d P . .
C7S C -0.1483(4) 0.5124(7) 0.3125(4) 0.110(3) Uani 1 1 d . . .
Cl5 Cl -0.21182(9) 0.54378(16) 0.31041(8) 0.0902(6) Uani 1 1 d . C .
Cl6 Cl -0.1267(4) 0.6033(6) 0.2840(4) 0.115(3) Uani 0.50 1 d P C 3
Cl6A Cl -0.1141(7) 0.6011(11) 0.3010(8) 0.269(10) Uani 0.50 1 d P C 4
C8S C 0.4033(7) 0.5081(10) 0.7602(5) 0.165(6) Uani 1 1 d D . .
Cl7 Cl 0.4119(3) 0.4064(4) 0.78908(18) 0.244(3) Uani 1 1 d . D .
Cl8 Cl 0.3704(4) 0.5822(7) 0.7754(2) 0.306(6) Uani 0.75 1 d P D 10
Cl8A Cl 0.4472(10) 0.5737(16) 0.8045(11) 0.36(2) Uani 0.25 1 d PD D 11

loop_
_atom_site_aniso_label
_atom_site_aniso_U_11
_atom_site_aniso_U_22
_atom_site_aniso_U_33
_atom_site_aniso_U_23
_atom_site_aniso_U_13
_atom_site_aniso_U_12
Fe1 0.0211(3) 0.0259(3) 0.0246(3) -0.0013(2) 0.0097(2) 0.0031(2)
Fe2 0.0215(3) 0.0266(3) 0.0252(3) -0.0031(2) 0.0101(2) 0.0013(2)
O1 0.0211(14) 0.0346(16) 0.0307(16) -0.0038(13) 0.0080(12) 0.0021(12)
O2 0.0289(15) 0.0291(16) 0.0246(15) -0.0047(13) 0.0063(12) 0.0008(12)
O3 0.0286(15) 0.0392(17) 0.0292(16) 0.0046(13) 0.0133(13) -0.0007(13)
O4 0.0331(16) 0.0263(15) 0.0312(16) -0.0012(12) 0.0137(13) 0.0012(13)
O5 0.0331(16) 0.0233(15) 0.0421(18) -0.0021(13) 0.0197(14) 0.0014(12)
O6 0.0293(16) 0.0393(18) 0.0302(16) -0.0008(13) 0.0136(13) -0.0050(13)
O7 0.0332(16) 0.0417(18) 0.0255(15) -0.0036(13) 0.0125(13) 0.0071(14)
O8 0.060(2) 0.068(3) 0.0269(17) 0.0032(16) 0.0191(17) 0.0296(19)
O9 0.0234(15) 0.0409(18) 0.0350(17) -0.0107(14) 0.0117(13) 0.0039(13)
O10 0.0241(16) 0.057(2) 0.054(2) -0.0212(17) 0.0185(15) 0.0016(15)
N1 0.0249(18) 0.0311(19) 0.0293(19) 0.0004(15) 0.0128(15) 0.0041(15)
N2 0.0225(17) 0.0317(19) 0.0230(17) -0.0008(15) 0.0089(14) 0.0015(14)
C1 0.025(2) 0.040(3) 0.031(2) -0.005(2) 0.0106(19) 0.0048(19)
C2 0.026(2) 0.045(3) 0.029(2) 0.000(2) 0.0103(19) 0.0039(19)
C3 0.024(2) 0.041(3) 0.036(2) 0.006(2) 0.0093(19) 0.0058(19)
C4 0.030(2) 0.029(2) 0.038(2) 0.0018(19) 0.017(2) 0.0036(18)
C5 0.026(2) 0.024(2) 0.031(2) 0.0027(17) 0.0144(18) 0.0003(17)
C6 0.030(2) 0.038(3) 0.048(3) -0.002(2) 0.017(2) 0.008(2)
C7 0.038(3) 0.042(3) 0.045(3) -0.010(2) 0.021(2) 0.005(2)
C8 0.035(2) 0.038(3) 0.037(2) -0.005(2) 0.017(2) 0.002(2)
C9 0.031(2) 0.027(2) 0.031(2) -0.0008(18) 0.0169(19) 0.0008(17)
C10 0.028(2) 0.059(3) 0.040(3) -0.001(2) 0.013(2) 0.010(2)
C11 0.027(2) 0.060(3) 0.035(3) -0.003(2) 0.006(2) 0.011(2)
C12 0.028(2) 0.060(3) 0.032(2) -0.005(2) 0.006(2) 0.006(2)
C13 0.040(3) 0.082(4) 0.043(3) -0.016(3) 0.006(2) 0.024(3)
C14 0.037(3) 0.081(4) 0.042(3) -0.016(3) -0.003(2) 0.026(3)
C15 0.030(2) 0.051(3) 0.034(3) -0.006(2) 0.004(2) 0.007(2)
C16 0.027(2) 0.044(3) 0.041(3) -0.005(2) 0.011(2) 0.004(2)
C17 0.026(2) 0.042(3) 0.037(3) -0.002(2) 0.008(2) 0.0004(19)
C18 0.049(6) 0.057(6) 0.038(5) -0.004(4) 0.009(4) 0.014(5)
C18A 0.030(12) 0.029(13) 0.030(12) -0.002(10) 0.009(10) 0.002(10)
C19 0.083(7) 0.065(7) 0.048(5) 0.010(5) 0.021(5) 0.027(6)
C19A 0.012(9) 0.071(15) 0.043(12) -0.019(11) -0.005(9) 0.001(9)
C20 0.033(3) 0.052(3) 0.038(3) -0.011(2) 0.001(2) 0.005(2)
C21 0.043(3) 0.078(4) 0.039(3) -0.004(3) 0.010(2) 0.006(3)
C22 0.029(2) 0.044(3) 0.033(2) -0.004(2) 0.008(2) -0.001(2)
C23 0.028(2) 0.047(3) 0.030(2) -0.004(2) 0.010(2) -0.003(2)
C24 0.027(2) 0.034(2) 0.026(2) -0.0002(18) 0.0111(18) 0.0020(18)
C25 0.023(2) 0.036(2) 0.029(2) 0.0047(19) 0.0104(18) 0.0005(18)
C26 0.029(2) 0.037(2) 0.027(2) -0.0013(19) 0.0083(18) -0.0058(19)
C27 0.030(2) 0.031(2) 0.028(2) -0.0016(18) 0.0108(18) -0.0036(18)
C28 0.027(2) 0.029(2) 0.026(2) -0.0001(17) 0.0135(18) 0.0018(17)
C29 0.043(3) 0.035(3) 0.042(3) -0.011(2) 0.016(2) -0.006(2)
C30 0.049(3) 0.038(3) 0.054(3) -0.018(2) 0.019(3) 0.005(2)
C31 0.036(3) 0.044(3) 0.050(3) -0.007(2) 0.019(2) 0.011(2)
C32 0.030(2) 0.031(2) 0.031(2) -0.0024(18) 0.0127(19) 0.0042(18)
C33 0.039(2) 0.032(2) 0.026(2) -0.0036(18) 0.015(2) 0.0005(19)
C34 0.075(4) 0.083(4) 0.028(3) 0.007(3) 0.017(3) 0.043(4)
C35 0.072(5) 0.085(5) 0.062(4) -0.018(4) -0.005(4) 0.023(4)
C36 0.027(2) 0.038(3) 0.033(2) 0.000(2) 0.0132(19) 0.0101(19)
C37 0.020(2) 0.071(4) 0.058(3) -0.020(3) 0.012(2) 0.003(2)
C38 0.035(3) 0.079(5) 0.078(4) -0.018(4) 0.016(3) -0.010(3)
C39 0.022(2) 0.032(2) 0.026(2) 0.0002(18) 0.0103(17) -0.0017(17)
C40 0.024(2) 0.035(2) 0.030(2) -0.0092(19) 0.0114(18) 0.0041(18)
C41 0.024(2) 0.038(2) 0.033(2) -0.008(2) 0.0107(19) 0.0041(18)
C42 0.025(2) 0.053(3) 0.038(3) -0.009(2) 0.008(2) -0.003(2)
C43 0.030(2) 0.067(4) 0.031(3) -0.005(2) 0.001(2) -0.001(2)
C44 0.032(2) 0.058(3) 0.031(2) 0.004(2) 0.007(2) 0.009(2)
C45 0.026(2) 0.041(3) 0.031(2) -0.006(2) 0.0112(19) 0.0055(19)
C46 0.019(2) 0.037(2) 0.037(2) -0.007(2) 0.0101(18) -0.0035(17)
C47 0.023(2) 0.037(2) 0.036(2) -0.007(2) 0.0138(19) -0.0025(18)
C48 0.026(2) 0.046(3) 0.033(2) -0.007(2) 0.0116(19) -0.005(2)
C49 0.030(2) 0.047(3) 0.045(3) -0.001(2) 0.017(2) -0.002(2)
C50 0.054(3) 0.051(3) 0.054(3) 0.006(3) 0.021(3) -0.002(3)
C51 0.045(3) 0.036(3) 0.051(3) -0.007(2) 0.021(2) -0.006(2)
C52 0.032(2) 0.046(3) 0.039(3) -0.014(2) 0.013(2) -0.006(2)
C53 0.036(2) 0.040(3) 0.025(2) -0.0017(19) 0.0115(19) 0.005(2)
C54 0.038(3) 0.050(3) 0.039(3) 0.002(2) 0.014(2) 0.011(2)
C55 0.057(3) 0.042(3) 0.043(3) 0.007(2) 0.018(3) 0.011(3)
C56 0.052(3) 0.047(3) 0.034(3) -0.001(2) 0.019(2) -0.003(2)
C57 0.073(4) 0.051(3) 0.070(4) 0.005(3) 0.034(3) -0.007(3)
C58 0.034(2) 0.050(3) 0.036(3) -0.001(2) 0.016(2) 0.001(2)
C59 0.033(2) 0.044(3) 0.031(2) 0.002(2) 0.014(2) 0.007(2)
C60 0.0189(19) 0.029(2) 0.0203(19) -0.0053(17) 0.0020(16) -0.0040(17)
C61 0.025(2) 0.031(2) 0.030(2) 0.0002(18) 0.0108(18) 0.0002(17)
C62 0.035(2) 0.032(2) 0.030(2) -0.0020(19) 0.012(2) -0.0012(19)
C63 0.072(4) 0.040(3) 0.035(3) 0.006(2) 0.027(3) 0.002(3)
C64 0.079(4) 0.034(3) 0.046(3) 0.011(2) 0.030(3) 0.005(3)
C65 0.060(3) 0.028(2) 0.046(3) 0.000(2) 0.023(3) 0.003(2)
C66 0.033(2) 0.033(2) 0.034(2) -0.0020(19) 0.013(2) 0.0025(19)
C67 0.039(2) 0.033(2) 0.026(2) 0.0012(18) 0.0143(19) -0.0050(19)
C68 0.036(3) 0.044(3) 0.034(3) -0.008(2) 0.010(2) -0.007(2)
C69 0.045(3) 0.042(3) 0.038(3) -0.006(2) 0.019(2) 0.001(2)
C70 0.058(3) 0.035(3) 0.028(2) -0.001(2) 0.024(2) -0.009(2)
C71 0.073(4) 0.048(3) 0.040(3) -0.011(2) 0.028(3) -0.013(3)
C72 0.046(3) 0.044(3) 0.032(2) -0.006(2) 0.015(2) -0.018(2)
C73 0.039(3) 0.045(3) 0.035(3) 0.001(2) 0.014(2) -0.004(2)
C74 0.037(2) 0.021(2) 0.034(2) -0.0010(18) 0.014(2) 0.0011(18)
C75 0.038(3) 0.053(3) 0.043(3) -0.002(2) 0.018(2) 0.011(2)
C76 0.043(3) 0.047(3) 0.033(3) -0.003(2) 0.008(2) 0.006(2)
C77 0.052(3) 0.026(2) 0.040(3) 0.002(2) 0.024(2) 0.001(2)
C78 0.063(4) 0.047(3) 0.045(3) -0.007(2) 0.027(3) 0.000(3)
C79 0.040(3) 0.028(2) 0.044(3) -0.003(2) 0.024(2) 0.0056(19)
C80 0.034(2) 0.030(2) 0.037(2) -0.0014(19) 0.011(2) 0.0051(19)
C81 0.0150(19) 0.033(2) 0.027(2) 0.0033(18) 0.0036(17) 0.0001(16)
C82 0.028(2) 0.029(2) 0.028(2) -0.0015(18) 0.0117(18) 0.0001(17)
C83 0.031(2) 0.029(2) 0.036(2) -0.0051(19) 0.014(2) -0.0041(18)
C84 0.042(3) 0.030(2) 0.059(3) -0.001(2) 0.026(3) 0.004(2)
C85 0.051(3) 0.031(3) 0.068(4) 0.004(2) 0.035(3) -0.004(2)
C86 0.038(3) 0.039(3) 0.055(3) 0.003(2) 0.026(2) -0.002(2)
C87 0.031(2) 0.031(2) 0.035(2) 0.0015(19) 0.0155(19) 0.0009(18)
C88 0.033(2) 0.030(2) 0.044(3) 0.000(2) 0.017(2) 0.0044(19)
C89 0.030(2) 0.028(2) 0.038(2) -0.0007(19) 0.012(2) 0.0075(18)
C90 0.028(2) 0.042(3) 0.048(3) 0.005(2) 0.012(2) 0.006(2)
C91 0.036(3) 0.045(3) 0.056(3) 0.003(2) 0.023(2) 0.012(2)
C92 0.047(3) 0.064(4) 0.087(5) 0.002(3) 0.038(3) 0.018(3)
C93 0.055(3) 0.043(3) 0.075(4) -0.021(3) 0.036(3) 0.004(3)
C94 0.044(3) 0.043(3) 0.070(4) -0.026(3) 0.030(3) -0.009(2)
C95 0.027(2) 0.036(3) 0.057(3) 0.007(2) 0.023(2) -0.0011(19)
C96 0.061(4) 0.054(4) 0.076(4) 0.001(3) 0.038(3) 0.016(3)
C97 0.083(5) 0.057(4) 0.127(7) 0.003(4) 0.076(5) 0.019(4)
C98 0.052(4) 0.041(3) 0.153(8) 0.027(4) 0.068(5) 0.014(3)
C99 0.081(5) 0.062(5) 0.282(14) 0.054(7) 0.120(8) 0.027(4)
C100 0.039(3) 0.060(4) 0.117(6) 0.036(4) 0.018(4) 0.011(3)
C101 0.046(3) 0.056(4) 0.067(4) 0.014(3) 0.016(3) 0.005(3)
F1 0.276(9) 0.094(4) 0.145(5) -0.077(4) 0.121(6) -0.038(5)
F2 0.307(10) 0.158(6) 0.203(7) -0.047(5) 0.226(8) -0.071(6)
F3 0.103(4) 0.118(5) 0.243(8) 0.014(5) 0.085(5) 0.053(4)
O11 0.060(3) 0.097(3) 0.049(2) 0.001(2) 0.023(2) -0.019(2)
O12 0.057(3) 0.066(3) 0.078(3) -0.019(2) 0.018(2) -0.029(2)
O13 0.045(2) 0.088(3) 0.073(3) 0.036(3) -0.001(2) -0.022(2)
C102 0.140(8) 0.071(5) 0.115(7) -0.026(5) 0.086(7) -0.024(6)
O1S 0.061(3) 0.076(3) 0.070(3) -0.018(2) 0.027(2) -0.007(2)
C1S 0.090(6) 0.113(7) 0.084(5) -0.039(5) 0.051(5) -0.024(5)
C2S 0.074(5) 0.072(5) 0.091(5) -0.011(4) 0.046(4) -0.002(4)
C3S 0.064(4) 0.078(5) 0.071(4) -0.005(4) 0.026(4) -0.010(3)
C4S 0.082(5) 0.096(6) 0.066(4) -0.021(4) 0.032(4) -0.011(4)
C10S 0.006(8) 0.081(17) 0.084(17) -0.041(14) 0.011(9) -0.003(9)
C5S 0.048(7) 0.075(9) 0.084(10) 0.001(8) 0.028(7) -0.022(7)
Cl1 0.134(6) 0.265(11) 0.193(8) 0.120(8) 0.010(6) 0.023(6)
Cl2 0.226(8) 0.385(12) 0.326(10) 0.118(9) 0.091(7) 0.151(8)
C6S 0.21(2) 0.051(8) 0.103(12) -0.011(8) 0.112(15) -0.018(11)
Cl3 0.232(6) 0.143(4) 0.177(5) 0.014(3) 0.085(4) 0.032(4)
Cl4 0.101(3) 0.093(3) 0.123(4) 0.012(3) 0.031(3) 0.004(3)
C7S 0.103(7) 0.107(7) 0.140(9) 0.027(6) 0.071(7) 0.027(6)
Cl5 0.0991(14) 0.1031(15) 0.0773(12) -0.0243(11) 0.0445(11) -0.0057(12)
Cl6 0.100(4) 0.088(5) 0.192(7) 0.068(5) 0.094(4) 0.035(4)
Cl6A 0.241(15) 0.176(12) 0.50(3) -0.142(13) 0.260(18) -0.083(10)
C8S 0.257(17) 0.134(10) 0.112(9) 0.041(8) 0.081(10) 0.098(11)
Cl7 0.382(8) 0.192(5) 0.162(4) 0.052(3) 0.114(5) 0.036(5)
Cl8 0.384(11) 0.427(12) 0.138(4) 0.111(6) 0.137(6) 0.290(10)
Cl8A 0.50(5) 0.170(18) 0.67(6) -0.10(3) 0.52(5) -0.06(2)

loop_
_atom_type_symbol
_atom_type_description
_atom_type_scat_dispersion_real
_atom_type_scat_dispersion_imag
_atom_type_scat_source
C C 0.0033 0.0016 'International Tables Vol C Tables 4.2.6.8 and 6.1.1.4'
H H 0.0000 0.0000 'International Tables Vol C Tables 4.2.6.8 and 6.1.1.4'
N N 0.0061 0.0033 'International Tables Vol C Tables 4.2.6.8 and 6.1.1.4'
O O 0.0106 0.0060 'International Tables Vol C Tables 4.2.6.8 and 6.1.1.4'
Fe Fe 0.3463 0.8444 'International Tables Vol C Tables 4.2.6.8 and 6.1.1.4'
S S 0.1246 0.1234 'International Tables Vol C Tables 4.2.6.8 and 6.1.1.4'
F F 0.0171 0.0103 'International Tables Vol C Tables 4.2.6.8 and 6.1.1.4'
Cl Cl 0.1484 0.1585 'International Tables Vol C Tables 4.2.6.8 and 6.1.1.4'

loop_
_geom_angle_atom_site_label_1
_geom_angle_atom_site_label_2
_geom_angle_atom_site_label_3
_geom_angle
_geom_angle_site_symmetry_1
_geom_angle_site_symmetry_3
_geom_angle_publ_flag
O3 Fe1 O5 116.99(13) . . ?
O3 Fe1 O1 96.57(12) . . ?
O5 Fe1 O1 101.03(12) . . ?
O3 Fe1 O7 154.85(13) . . ?
O5 Fe1 O7 86.88(12) . . ?
O1 Fe1 O7 85.66(12) . . ?
O3 Fe1 N1 88.40(13) . . ?
O5 Fe1 N1 92.94(13) . . ?
O1 Fe1 N1 160.96(13) . . ?
O7 Fe1 N1 82.22(13) . . ?
O3 Fe1 Fe2 60.20(9) . . ?
O5 Fe1 Fe2 71.10(8) . . ?
O1 Fe1 Fe2 69.03(8) . . ?
O7 Fe1 Fe2 141.64(9) . . ?
N1 Fe1 Fe2 128.50(10) . . ?
O6 Fe2 O4 128.47(13) . . ?
O6 Fe2 O9 134.94(13) . . ?
O4 Fe2 O9 94.18(12) . . ?
O6 Fe2 O2 99.44(12) . . ?
O4 Fe2 O2 96.57(12) . . ?
O9 Fe2 O2 87.66(12) . . ?
O6 Fe2 N2 82.73(13) . . ?
O4 Fe2 N2 91.65(12) . . ?
O9 Fe2 N2 82.17(12) . . ?
O2 Fe2 N2 167.37(12) . . ?
O6 Fe2 Fe1 66.20(9) . . ?
O4 Fe2 Fe1 74.15(8) . . ?
O9 Fe2 Fe1 153.08(9) . . ?
O2 Fe2 Fe1 70.17(8) . . ?
N2 Fe2 Fe1 121.56(9) . . ?
C39 O1 Fe1 132.9(3) . . ?
C39 O2 Fe2 130.3(3) . . ?
C60 O3 Fe1 137.0(3) . . ?
C60 O4 Fe2 121.8(3) . . ?
C81 O5 Fe1 129.5(3) . . ?
C81 O6 Fe2 135.8(3) . . ?
C33 O7 Fe1 133.6(3) . . ?
C33 O8 C34 117.1(4) . . ?
C36 O9 Fe2 130.9(3) . . ?
C36 O10 C37 117.4(4) . . ?
C1 N1 C5 117.8(4) . . ?
C1 N1 Fe1 113.2(3) . . ?
C5 N1 Fe1 127.4(3) . . ?
C1 N1 N2 60.9(2) . . ?
C5 N1 N2 176.1(3) . . ?
Fe1 N1 N2 53.06(8) . . ?
C24 N2 C28 118.1(4) . . ?
C24 N2 Fe2 113.6(3) . . ?
C28 N2 Fe2 124.4(3) . . ?
C24 N2 N1 57.0(2) . . ?
C28 N2 N1 158.3(2) . . ?
Fe2 N2 N1 56.70(8) . . ?
N1 C1 C2 125.3(4) . . ?
C3 C2 C1 117.4(4) . . ?
C3 C2 C10 122.9(4) . . ?
C1 C2 C10 119.7(4) . . ?
C2 C3 C4 119.7(4) . . ?
C3 C4 C6 120.9(4) . . ?
C3 C4 C5 118.9(4) . . ?
C6 C4 C5 120.1(4) . . ?
N1 C5 C4 120.4(4) . . ?
N1 C5 C9 121.8(4) . . ?
C4 C5 C9 117.8(4) . . ?
C7 C6 C4 120.6(4) . . ?
C6 C7 C8 120.0(4) . . ?
C9 C8 C7 121.8(4) . . ?
C8 C9 C5 119.6(4) . . ?
C8 C9 C33 118.4(4) . . ?
C5 C9 C33 121.9(4) . . ?
C11 C10 C2 179.2(6) . . ?
C10 C11 C12 177.3(6) . . ?
C13 C12 C17 118.7(5) . . ?
C13 C12 C11 120.4(5) . . ?
C17 C12 C11 120.8(4) . . ?
C14 C13 C12 122.3(5) . . ?
C13 C14 C15 119.1(5) . . ?
C13 C14 C18 116.9(5) . . ?
C15 C14 C18 123.6(5) . . ?
C13 C14 C18A 118.0(8) . . ?
C15 C14 C18A 116.6(9) . . ?
C18 C14 C18A 30.8(7) . . ?
C16 C15 C14 118.7(5) . . ?
C16 C15 C20 117.7(4) . . ?
C14 C15 C20 123.6(4) . . ?
C15 C16 C17 122.7(5) . . ?
C16 C17 C12 118.4(4) . . ?
C16 C17 C22 120.4(4) . . ?
C12 C17 C22 121.2(4) . . ?
C19 C18 C14 107.3(10) . . ?
C19A C18A C14 97(2) . . ?
C21 C20 C15 112.8(4) . . ?
C23 C22 C17 176.2(5) . . ?
C22 C23 C25 175.3(5) . . ?
N2 C24 C25 124.7(4) . . ?
C26 C25 C24 117.4(4) . . ?
C26 C25 C23 122.4(4) . . ?
C24 C25 C23 120.2(4) . . ?
C25 C26 C27 120.1(4) . . ?
C26 C27 C29 122.1(4) . . ?
C26 C27 C28 118.2(4) . . ?
C29 C27 C28 119.7(4) . . ?
N2 C28 C27 121.2(4) . . ?
N2 C28 C32 120.5(4) . . ?
C27 C28 C32 118.2(4) . . ?
C30 C29 C27 121.0(4) . . ?
C29 C30 C31 119.8(4) . . ?
C32 C31 C30 121.9(4) . . ?
C31 C32 C28 119.1(4) . . ?
C31 C32 C36 119.1(4) . . ?
C28 C32 C36 121.8(4) . . ?
O7 C33 O8 121.3(4) . . ?
O7 C33 C9 125.9(4) . . ?
O8 C33 C9 112.7(4) . . ?
O8 C34 C35 113.1(6) . . ?
O9 C36 O10 121.2(4) . . ?
O9 C36 C32 126.4(4) . . ?
O10 C36 C32 112.3(4) . . ?
O10 C37 C38 110.0(5) . . ?
O1 C39 O2 126.9(4) . . ?
O1 C39 C40 116.0(4) . . ?
O2 C39 C40 117.1(4) . . ?
C41 C40 C45 120.1(4) . . ?
C41 C40 C39 120.5(4) . . ?
C45 C40 C39 119.4(4) . . ?
C42 C41 C40 119.1(4) . . ?
C42 C41 C46 117.9(4) . . ?
C40 C41 C46 123.0(4) . . ?
C43 C42 C41 121.0(5) . . ?
C42 C43 C44 119.6(4) . . ?
C45 C44 C43 120.8(5) . . ?
C44 C45 C40 119.3(4) . . ?
C44 C45 C53 117.3(4) . . ?
C40 C45 C53 123.3(4) . . ?
C47 C46 C52 117.4(4) . . ?
C47 C46 C41 122.3(4) . . ?
C52 C46 C41 120.2(4) . . ?
C48 C47 C46 120.7(4) . . ?
C49 C48 C47 122.1(4) . . ?
C48 C49 C51 117.3(5) . . ?
C48 C49 C50 121.5(5) . . ?
C51 C49 C50 121.2(5) . . ?
C52 C51 C49 121.6(5) . . ?
C51 C52 C46 120.9(5) . . ?
C59 C53 C54 117.5(5) . . ?
C59 C53 C45 122.6(4) . . ?
C54 C53 C45 119.8(4) . . ?
C55 C54 C53 120.9(5) . . ?
C54 C55 C56 122.0(5) . . ?
C55 C56 C58 117.2(5) . . ?
C55 C56 C57 121.9(5) . . ?
C58 C56 C57 120.9(5) . . ?
C59 C58 C56 121.4(5) . . ?
C58 C59 C53 121.0(5) . . ?
O4 C60 O3 123.4(4) . . ?
O4 C60 C61 118.1(4) . . ?
O3 C60 C61 118.5(4) . . ?
C66 C61 C62 119.5(4) . . ?
C66 C61 C60 119.9(4) . . ?
C62 C61 C60 120.5(4) . . ?
C63 C62 C61 119.0(4) . . ?
C63 C62 C67 116.7(4) . . ?
C61 C62 C67 124.3(4) . . ?
C64 C63 C62 121.6(5) . . ?
C63 C64 C65 119.1(5) . . ?
C66 C65 C64 121.4(5) . . ?
C65 C66 C61 119.4(4) . . ?
C65 C66 C74 117.1(4) . . ?
C61 C66 C74 123.4(4) . . ?
C73 C67 C68 117.8(4) . . ?
C73 C67 C62 119.5(4) . . ?
C68 C67 C62 122.4(4) . . ?
C69 C68 C67 120.8(4) . . ?
C68 C69 C70 121.3(5) . . ?
C72 C70 C69 118.1(4) . . ?
C72 C70 C71 121.8(5) . . ?
C69 C70 C71 120.1(5) . . ?
C70 C72 C73 120.8(5) . . ?
C67 C73 C72 121.2(5) . . ?
C75 C74 C80 117.8(4) . . ?
C75 C74 C66 121.5(4) . . ?
C80 C74 C66 120.6(4) . . ?
C76 C75 C74 120.7(5) . . ?
C75 C76 C77 121.8(5) . . ?
C79 C77 C76 117.5(4) . . ?
C79 C77 C78 121.2(5) . . ?
C76 C77 C78 121.4(5) . . ?
C80 C79 C77 121.4(4) . . ?
C79 C80 C74 120.6(4) . . ?
O5 C81 O6 124.7(4) . . ?
O5 C81 C82 118.3(4) . . ?
O6 C81 C82 117.0(4) . . ?
C83 C82 C87 119.5(4) . . ?
C83 C82 C81 121.5(4) . . ?
C87 C82 C81 119.0(4) . . ?
C84 C83 C82 119.1(4) . . ?
C84 C83 C88 116.0(4) . . ?
C82 C83 C88 124.9(4) . . ?
C85 C84 C83 121.6(4) . . ?
C84 C85 C86 119.6(5) . . ?
C85 C86 C87 120.8(4) . . ?
C86 C87 C82 119.3(4) . . ?
C86 C87 C95 114.7(4) . . ?
C82 C87 C95 125.8(4) . . ?
C94 C88 C89 117.7(4) . . ?
C94 C88 C83 119.7(4) . . ?
C89 C88 C83 122.4(4) . . ?
C90 C89 C88 120.6(4) . . ?
C89 C90 C91 121.7(5) . . ?
C93 C91 C90 117.1(4) . . ?
C93 C91 C92 121.6(5) . . ?
C90 C91 C92 121.3(5) . . ?
C94 C93 C91 121.5(5) . . ?
C93 C94 C88 121.4(5) . . ?
C101 C95 C96 118.1(5) . . ?
C101 C95 C87 120.7(5) . . ?
C96 C95 C87 120.6(5) . . ?
C95 C96 C97 120.7(7) . . ?
C98 C97 C96 121.4(7) . . ?
C97 C98 C100 118.4(6) . . ?
C97 C98 C99 122.4(9) . . ?
C100 C98 C99 119.2(9) . . ?
C98 C100 C101 121.0(7) . . ?
C95 C101 C100 120.2(7) . . ?
O12 S1 O13 113.3(3) . . ?
O12 S1 O11 117.9(3) . . ?
O13 S1 O11 114.6(3) . . ?
O12 S1 C102 100.3(4) . . ?
O13 S1 C102 106.2(4) . . ?
O11 S1 C102 101.9(4) . . ?
C102 S1A O13 135.8(9) . . ?
C102 S1A O12 117.4(9) . . ?
O13 S1A O12 103.3(8) . . ?
C102 S1A F2 48.4(6) . . ?
O13 S1A F2 129.5(9) . . ?
O12 S1A F2 113.0(7) . . ?
C102 S1A O11 89.4(7) . . ?
O13 S1A O11 80.8(6) . . ?
O12 S1A O11 80.1(6) . . ?
F2 S1A O11 137.7(6) . . ?
C102 F2 S1A 48.9(6) . . ?
S1 O11 S1A 12.9(3) . . ?
S1 O12 S1A 31.7(4) . . ?
S1 O13 S1A 33.3(5) . . ?
F3 C102 F2 111.7(9) . . ?
F3 C102 F1 106.3(8) . . ?
F2 C102 F1 111.3(8) . . ?
F3 C102 S1A 126.3(9) . . ?
F2 C102 S1A 82.7(9) . . ?
F1 C102 S1A 116.0(10) . . ?
F3 C102 S1 110.3(6) . . ?
F2 C102 S1 107.3(7) . . ?
F1 C102 S1 110.0(7) . . ?
S1A C102 S1 25.1(6) . . ?
C3S O1S C2S 113.4(5) . . ?
O1S C2S C1S 107.5(6) . . ?
O1S C3S C4S 108.4(6) . . ?
Cl2 C10S Cl3 147.8(17) . . ?
Cl1 C5S Cl2 123.9(10) . . ?
C5S Cl2 C10S 134.2(13) . . ?
Cl4 C6S Cl3 110.9(13) . . ?
C6S Cl3 C10S 171.8(11) . . ?
Cl6A C7S Cl6 15.8(10) . . ?
Cl6A C7S Cl5 114.8(8) . . ?
Cl6 C7S Cl5 108.0(5) . . ?
Cl8 C8S Cl7 115.1(10) . . ?
Cl8 C8S Cl8A 73.3(11) . . ?
Cl7 C8S Cl8A 100.4(12) . . ?

loop_
_geom_bond_atom_site_label_1
_geom_bond_atom_site_label_2
_geom_bond_distance
_geom_bond_site_symmetry_2
_geom_bond_publ_flag
Fe1 O3 2.017(3) . ?
Fe1 O5 2.048(3) . ?
Fe1 O1 2.054(3) . ?
Fe1 O7 2.081(3) . ?
Fe1 N1 2.164(3) . ?
Fe1 Fe2 3.5760(9) . ?
Fe2 O6 1.974(3) . ?
Fe2 O4 2.034(3) . ?
Fe2 O9 2.081(3) . ?
Fe2 O2 2.084(3) . ?
Fe2 N2 2.193(3) . ?
O1 C39 1.252(5) . ?
O2 C39 1.254(5) . ?
O3 C60 1.262(5) . ?
O4 C60 1.261(5) . ?
O5 C81 1.245(5) . ?
O6 C81 1.263(5) . ?
O7 C33 1.209(5) . ?
O8 C33 1.321(5) . ?
O8 C34 1.472(6) . ?
O9 C36 1.217(5) . ?
O10 C36 1.318(5) . ?
O10 C37 1.467(6) . ?
N1 C1 1.315(6) . ?
N1 C5 1.373(5) . ?
N1 N2 6.077(5) . ?
N2 C24 1.322(5) . ?
N2 C28 1.367(5) . ?
C1 C2 1.412(6) . ?
C2 C3 1.361(6) . ?
C2 C10 1.437(7) . ?
C3 C4 1.408(6) . ?
C4 C6 1.412(6) . ?
C4 C5 1.424(6) . ?
C5 C9 1.428(6) . ?
C6 C7 1.364(7) . ?
C7 C8 1.386(7) . ?
C8 C9 1.385(6) . ?
C9 C33 1.484(6) . ?
C10 C11 1.192(7) . ?
C11 C12 1.428(7) . ?
C12 C13 1.387(7) . ?
C12 C17 1.406(7) . ?
C13 C14 1.386(7) . ?
C14 C15 1.392(7) . ?
C14 C18 1.534(10) . ?
C14 C18A 1.68(3) . ?
C15 C16 1.387(7) . ?
C15 C20 1.523(7) . ?
C16 C17 1.388(7) . ?
C17 C22 1.431(6) . ?
C18 C19 1.493(13) . ?
C18A C19A 1.54(3) . ?
C20 C21 1.515(8) . ?
C22 C23 1.186(7) . ?
C23 C25 1.431(6) . ?
C24 C25 1.403(6) . ?
C25 C26 1.374(6) . ?
C26 C27 1.406(6) . ?
C27 C29 1.411(6) . ?
C27 C28 1.419(6) . ?
C28 C32 1.431(6) . ?
C29 C30 1.353(7) . ?
C30 C31 1.397(7) . ?
C31 C32 1.378(6) . ?
C32 C36 1.481(6) . ?
C34 C35 1.478(10) . ?
C37 C38 1.475(9) . ?
C39 C40 1.527(6) . ?
C40 C41 1.398(6) . ?
C40 C45 1.402(7) . ?
C41 C42 1.390(6) . ?
C41 C46 1.497(7) . ?
C42 C43 1.381(7) . ?
C43 C44 1.385(7) . ?
C44 C45 1.384(6) . ?
C45 C53 1.500(7) . ?
C46 C47 1.393(6) . ?
C46 C52 1.397(7) . ?
C47 C48 1.384(7) . ?
C48 C49 1.374(7) . ?
C49 C51 1.387(7) . ?
C49 C50 1.504(7) . ?
C51 C52 1.383(7) . ?
C53 C59 1.391(6) . ?
C53 C54 1.401(7) . ?
C54 C55 1.376(8) . ?
C55 C56 1.386(8) . ?
C56 C58 1.392(7) . ?
C56 C57 1.503(8) . ?
C58 C59 1.390(7) . ?
C60 C61 1.499(6) . ?
C61 C66 1.404(6) . ?
C61 C62 1.409(6) . ?
C62 C63 1.390(7) . ?
C62 C67 1.498(6) . ?
C63 C64 1.375(7) . ?
C64 C65 1.387(7) . ?
C65 C66 1.381(7) . ?
C66 C74 1.486(6) . ?
C67 C73 1.383(6) . ?
C67 C68 1.388(7) . ?
C68 C69 1.378(7) . ?
C69 C70 1.384(7) . ?
C70 C72 1.378(7) . ?
C70 C71 1.518(7) . ?
C72 C73 1.384(7) . ?
C74 C75 1.390(7) . ?
C74 C80 1.391(6) . ?
C75 C76 1.365(7) . ?
C76 C77 1.385(7) . ?
C77 C79 1.380(7) . ?
C77 C78 1.509(7) . ?
C79 C80 1.379(7) . ?
C81 C82 1.505(6) . ?
C82 C83 1.402(6) . ?
C82 C87 1.408(6) . ?
C83 C84 1.386(7) . ?
C83 C88 1.497(6) . ?
C84 C85 1.372(7) . ?
C85 C86 1.378(7) . ?
C86 C87 1.392(6) . ?
C87 C95 1.499(6) . ?
C88 C94 1.384(7) . ?
C88 C89 1.385(6) . ?
C89 C90 1.380(6) . ?
C90 C91 1.391(7) . ?
C91 C93 1.381(8) . ?
C91 C92 1.510(7) . ?
C93 C94 1.375(7) . ?
C95 C101 1.371(8) . ?
C95 C96 1.382(8) . ?
C96 C97 1.389(8) . ?
C97 C98 1.353(11) . ?
C98 C100 1.368(11) . ?
C98 C99 1.523(9) . ?
C100 C101 1.406(9) . ?
S1 O12 1.410(4) . ?
S1 O13 1.418(4) . ?
S1 O11 1.425(5) . ?
S1 C102 1.812(9) . ?
S1A C102 1.348(14) . ?
S1A O13 1.451(11) . ?
S1A O12 1.559(12) . ?
S1A F2 1.775(14) . ?
S1A O11 2.149(14) . ?
F1 C102 1.344(10) . ?
F2 C102 1.339(10) . ?
F3 C102 1.336(12) . ?
O1S C3S 1.404(8) . ?
O1S C2S 1.440(8) . ?
C1S C2S 1.494(10) . ?
C3S C4S 1.505(10) . ?
C10S Cl2 1.655(15) . ?
C10S Cl3 1.738(15) . ?
C5S Cl1 1.582(14) . ?
C5S Cl2 1.582(13) . ?
C6S Cl4 1.68(2) . ?
C6S Cl3 1.680(15) . ?
C7S Cl6A 1.679(18) . ?
C7S Cl6 1.761(12) . ?
C7S Cl5 1.763(9) . ?
C8S Cl8 1.557(13) . ?
C8S Cl7 1.642(13) . ?
C8S Cl8A 1.656(19) . ?
